data_4073724
loop_
_publ_author_name
'Germaneau, Romain'
'Chavignon, Ren\'e'
'Tranchier, Jean-Philippe'
'Rose-Munch, Fran\,coise'
'Rose, Eric'
'Collot, Mayeul'
'Duhayon, Carine'

_publ_section_title
;
 (\h6-Arene)tricarbonylchromium and Ferrocene Complexes Linked to
 Binaphthyl Derivatives
;
_journal_issue 25
_journal_name_full Organometallics
_journal_page_first 6139
_journal_paper_doi 10.1021/om700586z
_journal_volume 26
_journal_year 2007
_chemical_formula_moiety 'C35 H28 Cr1 O7'
_chemical_formula_sum 'C35 H28 Cr O7'
_chemical_formula_weight 612.60
_space_group_IT_number 15
_symmetry_cell_setting monoclinic
_symmetry_space_group_name_Hall '-C 2yc'
_symmetry_space_group_name_H-M 'C 1 2/c 1'
_atom_sites_solution_hydrogens geom
_atom_sites_solution_primary direct
_audit_creation_date 07-05-24
_audit_creation_method CRYSTALS_ver_12.84
_cell_angle_alpha 90
_cell_angle_beta 111.75(2)
_cell_angle_gamma 90
_cell_formula_units_Z 8
_cell_length_a 22.541(5)
_cell_length_b 10.630(4)
_cell_length_c 26.256(10)
_cell_measurement_reflns_used 46
_cell_measurement_temperature 295
_cell_measurement_theta_max 18
_cell_measurement_theta_min 3
_cell_volume 5843(3)
_computing_cell_refinement EvalCCD
_computing_data_collection 'COLLECT (Nonius, 1997-2001).'
_computing_data_reduction EvalCCD
_computing_molecular_graphics 'CAMERON (Watkin et al., 1996)'
_computing_publication_material 'CRYSTALS (Betteridge et al., 2003)'
_computing_structure_refinement 'CRYSTALS (Betteridge et al., 2003)'
_computing_structure_solution 'SIR92 (Altomare et al., 1994)'
_diffrn_ambient_temperature 295
_diffrn_measured_fraction_theta_full 0.977
_diffrn_measured_fraction_theta_max 0.977
_diffrn_measurement_device_type 'Nonius KappaCCD'
_diffrn_measurement_method \w
_diffrn_radiation_monochromator graphite
_diffrn_radiation_type 'Mo K\a'
_diffrn_radiation_wavelength 0.71073
_diffrn_reflns_av_R_equivalents 0.146
_diffrn_reflns_limit_h_max 19
_diffrn_reflns_limit_h_min -27
_diffrn_reflns_limit_k_max 11
_diffrn_reflns_limit_k_min -12
_diffrn_reflns_limit_l_max 31
_diffrn_reflns_limit_l_min -31
_diffrn_reflns_number 14876
_diffrn_reflns_theta_full 25.509
_diffrn_reflns_theta_max 25.509
_diffrn_reflns_theta_min 2.041
_diffrn_standards_number 0
_exptl_absorpt_coefficient_mu 0.442
_exptl_absorpt_correction_T_max 0.97
_exptl_absorpt_correction_T_min 0.82
_exptl_absorpt_correction_type refdelf
_exptl_absorpt_process_details 'DIFABS (Walker & Stuart, 1983)'
_exptl_crystal_colour yellow
_exptl_crystal_density_diffrn 1.393
_exptl_crystal_description plate
_exptl_crystal_F_000 2544
_exptl_crystal_size_max 0.30
_exptl_crystal_size_mid 0.18
_exptl_crystal_size_min 0.07
_refine_diff_density_max 0.73
_refine_diff_density_min -0.44
_refine_ls_extinction_method None
_refine_ls_goodness_of_fit_ref 1.1442
_refine_ls_hydrogen_treatment constr
_refine_ls_matrix_type full
_refine_ls_number_parameters 178
_refine_ls_number_reflns 1529
_refine_ls_number_restraints 0
_refine_ls_R_factor_all 0.1910
_refine_ls_R_factor_gt 0.0744
_refine_ls_shift/su_max 0.000150
_refine_ls_structure_factor_coef F
_refine_ls_weighting_details
;
 Method, part 1, Chebychev polynomial, (Watkin, 1994, Prince, 1982) 
 [weight] = 1.0/[A~0~*T~0~(x)+A~1~*T~1~(x) ... +A~n-1~]*T~n-1~(x)] 
 where A~i~ are the Chebychev coefficients listed below and x= Fcalc/Fmax 
 Method = Robust Weighting (Prince, 1982) 
 W = [weight] * [1-(deltaF/6*sigmaF)^2^]^2^ 
 A~i~ are: 
 0.264 0.191 0.866E-01 
;
_refine_ls_weighting_scheme calc
_refine_ls_wR_factor_all 0.2208
_refine_ls_wR_factor_gt 0.0822
_refine_ls_wR_factor_ref 0.0822
_reflns_limit_h_max 25
_reflns_limit_h_min -27
_reflns_limit_k_max 12
_reflns_limit_k_min 0
_reflns_limit_l_max 31
_reflns_limit_l_min 0
_reflns_number_gt 1529
_reflns_number_total 4487
_reflns_threshold_expression I>3.0\s(I)
_cod_data_source_file om700586z-file001.cif
_cod_data_source_block CRYSTALS_cif
_cod_depositor_comments
;
The following automatic conversions were performed:

'_symmetry_cell_setting' value 'Monoclinic' changed to 'monoclinic'
according to /home/saulius/struct/CIF-dictionaries/cif_core.dic
dictionary named 'cif_core.dic' version 2.4.1 from 2010-06-29.

Automatic conversion script
Id: cif_fix_values 1715 2011-07-08 13:25:40Z adriana 
;
_cod_original_sg_symbol_H-M 'C 1 2/c 1 '
_cod_original_formula_sum 'C35H28 Cr1 O7'
_cod_database_code 4073724

loop_
_symmetry_equiv_pos_as_xyz
x,y,z
-x,-y,-z
x+1/2,y+1/2,z
-x+1/2,-y+1/2,-z
-x,y,-z+1/2
x,-y,z+1/2
-x+1/2,y+1/2,-z+1/2
x+1/2,-y+1/2,z+1/2

loop_
_atom_site_label
_atom_site_type_symbol
_atom_site_fract_x
_atom_site_fract_y
_atom_site_fract_z
_atom_site_U_iso_or_equiv
_atom_site_occupancy
_atom_site_adp_type
_atom_site_refinement_flags_posn
Cr1 Cr 0.36515(10) 0.13665(19) 0.28929(8) 0.0479 1.0000 Uani .
C1 C 0.3919(5) 0.2115(9) 0.5359(4) 0.028(2) 1.0000 Uiso .
C2 C 0.3678(5) 0.2760(10) 0.4877(4) 0.032(3) 1.0000 Uiso .
C3 C 0.3066(5) 0.2465(10) 0.4461(4) 0.035(3) 1.0000 Uiso .
C4 C 0.2751(5) 0.1479(11) 0.4567(4) 0.045(3) 1.0000 Uiso .
C5 C 0.2989(5) 0.0715(11) 0.5037(4) 0.040(3) 1.0000 Uiso .
C6 C 0.2668(6) -0.0366(11) 0.5114(5) 0.053(3) 1.0000 Uiso .
C7 C 0.2924(6) -0.1066(13) 0.5572(5) 0.067(4) 1.0000 Uiso .
C8 C 0.3494(6) -0.0730(11) 0.5982(5) 0.051(3) 1.0000 Uiso .
C9 C 0.3816(5) 0.0322(10) 0.5918(4) 0.040(3) 1.0000 Uiso .
C10 C 0.3590(5) 0.1076(9) 0.5447(4) 0.031(3) 1.0000 Uiso .
C11 C 0.3590(5) 0.2794(10) 0.3497(4) 0.041(3) 1.0000 Uiso .
C12 C 0.3903(5) 0.1694(10) 0.3771(4) 0.040(3) 1.0000 Uiso .
C13 C 0.4451(6) 0.1224(13) 0.3698(5) 0.057(3) 1.0000 Uiso .
C14 C 0.4672(6) 0.1808(12) 0.3331(5) 0.065(4) 1.0000 Uiso .
C15 C 0.4376(6) 0.2890(12) 0.3054(5) 0.060(4) 1.0000 Uiso .
C16 C 0.3835(5) 0.3355(11) 0.3133(4) 0.050(3) 1.0000 Uiso .
C17 C 0.3016(5) 0.3326(11) 0.3547(5) 0.049(3) 1.0000 Uiso .
C18 C 0.2797(6) 0.3155(11) 0.3945(4) 0.046(3) 1.0000 Uiso .
C19 C 0.3824(5) 0.4953(10) 0.4758(4) 0.045(3) 1.0000 Uiso .
C20 C 0.4612(6) 0.5758(13) 0.5551(6) 0.078(4) 1.0000 Uiso .
C21 C 0.2988(9) 0.0485(18) 0.2907(7) 0.112(6) 1.0000 Uiso .
C22 C 0.3150(6) 0.1798(12) 0.2221(5) 0.055(3) 1.0000 Uiso .
C23 C 0.3844(9) 0.002(2) 0.2591(8) 0.116(6) 1.0000 Uiso .
C1' C 0.4536(5) 0.2502(9) 0.5799(4) 0.029(3) 1.0000 Uiso .
C2' C 0.4536(5) 0.3080(10) 0.6258(4) 0.036(3) 1.0000 Uiso .
C3' C 0.5104(5) 0.3453(11) 0.6696(4) 0.051(3) 1.0000 Uiso .
C4' C 0.5657(6) 0.3178(11) 0.6641(5) 0.050(3) 1.0000 Uiso .
C5' C 0.5704(5) 0.2557(11) 0.6195(5) 0.043(3) 1.0000 Uiso .
C6' C 0.6291(6) 0.2235(12) 0.6145(5) 0.061(4) 1.0000 Uiso .
C7' C 0.6311(7) 0.1637(13) 0.5706(5) 0.069(4) 1.0000 Uiso .
C8' C 0.5760(6) 0.1305(13) 0.5264(5) 0.062(4) 1.0000 Uiso .
C9' C 0.5174(5) 0.1577(10) 0.5295(4) 0.045(3) 1.0000 Uiso .
C10' C 0.5123(5) 0.2203(10) 0.5751(4) 0.038(3) 1.0000 Uiso .
C19' C 0.3910(6) 0.3640(12) 0.6790(5) 0.058(3) 1.0000 Uiso .
C20' C 0.3703(7) 0.5760(15) 0.6572(6) 0.098(5) 1.0000 Uiso .
O1 O 0.2508(8) 0.0003(15) 0.2897(6) 0.163(6) 1.0000 Uiso .
O2 O 0.2805(5) 0.2054(9) 0.1765(4) 0.087(3) 1.0000 Uiso .
O3 O 0.4051(8) -0.0793(16) 0.2387(7) 0.175(6) 1.0000 Uiso .
O4 O 0.4041(3) 0.3698(7) 0.4769(3) 0.0394(18) 1.0000 Uiso .
O5 O 0.3957(4) 0.5449(8) 0.5271(3) 0.058(2) 1.0000 Uiso .
O4' O 0.3938(3) 0.3319(6) 0.6275(3) 0.0389(19) 1.0000 Uiso .
O5' O 0.4094(4) 0.4876(9) 0.6939(3) 0.065(2) 1.0000 Uiso .
H41 H 0.2351 0.1283 0.4309 0.0541 1.0000 Uiso R
H61 H 0.2283 -0.0597 0.4844 0.0620 1.0000 Uiso R
H71 H 0.2715 -0.1792 0.5614 0.0781 1.0000 Uiso R
H81 H 0.3659 -0.1209 0.6299 0.0630 1.0000 Uiso R
H91 H 0.4195 0.0542 0.6201 0.0488 1.0000 Uiso R
H121 H 0.3709 0.1206 0.3982 0.0458 1.0000 Uiso R
H131 H 0.4619 0.0398 0.3849 0.0701 1.0000 Uiso R
H141 H 0.4994 0.1387 0.3223 0.0772 1.0000 Uiso R
H151 H 0.4486 0.3205 0.2750 0.0711 1.0000 Uiso R
H161 H 0.3582 0.4014 0.2887 0.0611 1.0000 Uiso R
H171 H 0.2776 0.3856 0.3261 0.0582 1.0000 Uiso R
H181 H 0.2407 0.3539 0.3887 0.0552 1.0000 Uiso R
H191 H 0.4032 0.5466 0.4569 0.0541 1.0000 Uiso R
H192 H 0.3369 0.4966 0.4560 0.0540 1.0000 Uiso R
H201 H 0.4664 0.6098 0.5904 0.1120 1.0000 Uiso R
H202 H 0.4737 0.6370 0.5342 0.1120 1.0000 Uiso R
H203 H 0.4873 0.5021 0.5598 0.1120 1.0000 Uiso R
H331 H 0.5089 0.3878 0.7002 0.0610 1.0000 Uiso R
H341 H 0.6034 0.3413 0.6923 0.0611 1.0000 Uiso R
H361 H 0.6670 0.2452 0.6428 0.0741 1.0000 Uiso R
H371 H 0.6704 0.1430 0.5690 0.0852 1.0000 Uiso R
H381 H 0.5782 0.0915 0.4954 0.0760 1.0000 Uiso R
H391 H 0.4804 0.1333 0.5004 0.0548 1.0000 Uiso R
H491 H 0.4192 0.3089 0.7069 0.0701 1.0000 Uiso R
H492 H 0.3476 0.3539 0.6772 0.0700 1.0000 Uiso R
H501 H 0.3863 0.6588 0.6683 0.1430 1.0000 Uiso R
H502 H 0.3275 0.5699 0.6564 0.1430 1.0000 Uiso R
H503 H 0.3703 0.5599 0.6212 0.1429 1.0000 Uiso R

loop_
_atom_site_aniso_label
_atom_site_aniso_U_11
_atom_site_aniso_U_22
_atom_site_aniso_U_33
_atom_site_aniso_U_23
_atom_site_aniso_U_13
_atom_site_aniso_U_12
Cr1 0.0558(12) 0.0445(11) 0.0438(10) -0.0031(12) 0.0189(8) -0.0034(12)

loop_
_atom_type_symbol
_atom_type_scat_dispersion_real
_atom_type_scat_dispersion_imag
_atom_type_scat_Cromer_Mann_a1
_atom_type_scat_Cromer_Mann_b1
_atom_type_scat_Cromer_Mann_a2
_atom_type_scat_Cromer_Mann_b2
_atom_type_scat_Cromer_Mann_a3
_atom_type_scat_Cromer_Mann_b3
_atom_type_scat_Cromer_Mann_a4
_atom_type_scat_Cromer_Mann_b4
_atom_type_scat_Cromer_Mann_c
_atom_type_scat_source
C 0.0033 0.0016 2.3100 20.8439 1.0200 10.2075 1.5886 0.5687 0.8650 51.6512 0.2156 'International Tables Vol C 4.2.6.8 and 6.1.1.4'
H 0.0000 0.0000 0.4930 10.5109 0.3229 26.1257 0.1402 3.1424 0.0408 57.7998 0.0030 'International Tables Vol C 4.2.6.8 and 6.1.1.4'
Cr 0.3209 0.6236 10.6406 6.1038 7.3537 0.3920 3.3240 20.2626 1.4922 98.7399 1.1832 'International Tables Vol C 4.2.6.8 and 6.1.1.4'
O 0.0106 0.0060 3.0485 13.2771 2.2868 5.7011 1.5463 0.3239 0.8670 32.9089 0.2508 'International Tables Vol C 4.2.6.8 and 6.1.1.4'

loop_
_geom_angle_atom_site_label_1
_geom_angle_atom_site_label_2
_geom_angle_atom_site_label_3
_geom_angle
_geom_angle_publ_flag
C11 Cr1 C12 37.3(4) yes
C11 Cr1 C13 67.2(4) yes
C12 Cr1 C13 37.3(4) yes
C11 Cr1 C14 79.2(5) yes
C12 Cr1 C14 66.7(4) yes
C13 Cr1 C14 36.5(4) yes
C11 Cr1 C15 66.8(4) yes
C12 Cr1 C15 78.4(4) yes
C13 Cr1 C15 65.7(5) yes
C14 Cr1 C15 36.6(4) yes
C11 Cr1 C16 36.8(4) yes
C12 Cr1 C16 66.2(4) yes
C13 Cr1 C16 78.0(5) yes
C14 Cr1 C16 66.3(5) yes
C15 Cr1 C16 36.9(4) yes
C11 Cr1 C21 94.0(7) yes
C12 Cr1 C21 87.4(7) yes
C13 Cr1 C21 109.7(7) yes
C14 Cr1 C21 145.5(7) yes
C15 Cr1 C21 160.7(7) yes
C11 Cr1 C22 110.3(5) yes
C12 Cr1 C22 146.2(5) yes
C13 Cr1 C22 164.3(6) yes
C14 Cr1 C22 128.5(5) yes
C15 Cr1 C22 98.8(5) yes
C11 Cr1 C23 163.4(7) yes
C12 Cr1 C23 126.3(7) yes
C13 Cr1 C23 97.1(7) yes
C14 Cr1 C23 91.3(7) yes
C15 Cr1 C23 112.8(7) yes
C16 Cr1 C21 124.8(7) yes
C16 Cr1 C22 91.1(5) yes
C21 Cr1 C22 85.7(7) yes
C16 Cr1 C23 148.7(7) yes
C21 Cr1 C23 86.1(9) yes
C22 Cr1 C23 86.3(7) yes
C2 C1 C10 119.8(9) yes
C2 C1 C1' 121.0(9) yes
C10 C1 C1' 119.1(8) yes
C1 C2 C3 122.4(10) yes
C1 C2 O4 119.3(9) yes
C3 C2 O4 118.3(9) yes
C2 C3 C4 116.1(10) yes
C2 C3 C18 123.1(10) yes
C4 C3 C18 120.8(10) yes
C3 C4 C5 124.7(10) yes
C3 C4 H41 117.7 no
C5 C4 H41 117.6 no
C4 C5 C6 123.1(10) yes
C4 C5 C10 116.8(10) yes
C6 C5 C10 120.1(10) yes
C5 C6 C7 120.3(12) yes
C5 C6 H61 119.3 no
C7 C6 H61 120.4 no
C6 C7 C8 121.3(13) yes
C6 C7 H71 119.7 no
C8 C7 H71 119.1 no
C7 C8 C9 119.6(12) yes
C7 C8 H81 120.3 no
C9 C8 H81 120.1 no
C8 C9 C10 122.5(10) yes
C8 C9 H91 118.4 no
C10 C9 H91 119.1 no
C5 C10 C9 116.3(10) yes
C5 C10 C1 119.9(9) yes
C9 C10 C1 123.8(9) yes
Cr1 C11 C12 69.5(6) yes
Cr1 C11 C16 70.3(6) yes
C12 C11 C16 116.6(11) yes
Cr1 C11 C17 128.0(8) yes
C12 C11 C17 124.4(10) yes
C16 C11 C17 118.8(10) yes
Cr1 C12 C11 73.1(6) yes
Cr1 C12 C13 72.5(6) yes
C11 C12 C13 121.5(11) yes
Cr1 C12 H121 121.3 no
C11 C12 H121 118.9 no
C13 C12 H121 119.3 no
Cr1 C13 C12 70.2(6) yes
Cr1 C13 C14 71.3(7) yes
C12 C13 C14 119.6(13) yes
Cr1 C13 H131 120.2 no
C12 C13 H131 119.3 no
C14 C13 H131 120.0 no
Cr1 C14 C13 72.2(8) yes
Cr1 C14 C15 72.5(8) yes
C13 C14 C15 120.5(13) yes
Cr1 C14 H141 119.5 no
C13 C14 H141 119.5 no
C15 C14 H141 119.3 no
Cr1 C15 C14 70.9(8) yes
Cr1 C15 C16 70.5(7) yes
C14 C15 C16 119.3(13) yes
Cr1 C15 H151 118.9 no
C14 C15 H151 119.4 no
C16 C15 H151 119.9 no
Cr1 C16 C15 72.6(7) yes
Cr1 C16 C11 72.9(7) yes
C15 C16 C11 122.4(12) yes
Cr1 C16 H161 119.7 no
C15 C16 H161 118.7 no
C11 C16 H161 118.3 no
C11 C17 C18 128.3(11) yes
C11 C17 H171 115.4 no
C18 C17 H171 116.3 no
C3 C18 C17 130.8(11) yes
C3 C18 H181 114.6 no
C17 C18 H181 114.6 no
O4 C19 O5 113.2(9) yes
O4 C19 H191 108.2 no
O5 C19 H191 108.5 no
O4 C19 H192 108.3 no
O5 C19 H192 108.9 no
H191 C19 H192 109.7 no
O5 C20 H201 108.5 no
O5 C20 H202 109.4 no
H201 C20 H202 109.9 no
O5 C20 H203 110.3 no
H201 C20 H203 109.3 no
H202 C20 H203 109.4 no
Cr1 C21 O1 173.3(18) yes
Cr1 C22 O2 178.1(11) yes
Cr1 C23 O3 170.6(18) yes
C1 C1' C2' 120.3(9) yes
C1 C1' C10' 120.1(9) yes
C2' C1' C10' 119.5(9) yes
C1' C2' C3' 123.3(11) yes
C1' C2' O4' 115.7(9) yes
C3' C2' O4' 121.1(9) yes
C2' C3' C4' 116.5(11) yes
C2' C3' H331 121.5 no
C4' C3' H331 122.0 no
C3' C4' C5' 124.2(12) yes
C3' C4' H341 117.9 no
C5' C4' H341 117.9 no
C4' C5' C6' 124.0(11) yes
C4' C5' C10' 118.5(11) yes
C6' C5' C10' 117.4(11) yes
C5' C6' C7' 121.7(13) yes
C5' C6' H361 118.5 no
C7' C6' H361 119.7 no
C6' C7' C8' 122.5(14) yes
C6' C7' H371 119.4 no
C8' C7' H371 118.1 no
C7' C8' C9' 118.2(12) yes
C7' C8' H381 121.4 no
C9' C8' H381 120.4 no
C8' C9' C10' 121.9(11) yes
C8' C9' H391 118.4 no
C10' C9' H391 119.7 no
C5' C10' C9' 118.2(10) yes
C5' C10' C1' 117.9(9) yes
C9' C10' C1' 123.8(10) yes
O4' C19' O5' 112.4(10) yes
O4' C19' H491 109.1 no
O5' C19' H491 108.4 no
O4' C19' H492 109.2 no
O5' C19' H492 108.0 no
H491 C19' H492 109.7 no
O5' C20' H501 109.8 no
O5' C20' H502 109.9 no
H501 C20' H502 109.4 no
O5' C20' H503 109.1 no
H501 C20' H503 109.1 no
H502 C20' H503 109.5 no
C19 O4 C2 117.1(8) yes
C20 O5 C19 113.6(9) yes
C19' O4' C2' 117.5(8) yes
C20' O5' C19' 113.3(10) yes

loop_
_geom_bond_atom_site_label_1
_geom_bond_atom_site_label_2
_geom_bond_distance
_geom_bond_publ_flag
Cr1 C11 2.235(11) yes
Cr1 C12 2.188(10) yes
Cr1 C13 2.218(12) yes
Cr1 C14 2.207(13) yes
Cr1 C15 2.227(13) yes
Cr1 C16 2.201(12) yes
Cr1 C21 1.78(2) yes
Cr1 C22 1.767(13) yes
Cr1 C23 1.76(2) yes
C1 C2 1.362(13) yes
C1 C10 1.398(13) yes
C1 C1' 1.499(13) yes
C2 C3 1.441(13) yes
C2 O4 1.385(11) yes
C3 C4 1.352(14) yes
C3 C18 1.460(14) yes
C4 C5 1.407(14) yes
C4 H41 0.929 no
C5 C6 1.413(15) yes
C5 C10 1.435(14) yes
C6 C7 1.347(15) yes
C6 H61 0.928 no
C7 C8 1.384(16) yes
C7 H71 0.931 no
C8 C9 1.377(14) yes
C8 H81 0.928 no
C9 C10 1.401(13) yes
C9 H91 0.931 no
C11 C12 1.417(14) yes
C11 C16 1.401(14) yes
C11 C17 1.461(15) yes
C12 C13 1.409(15) yes
C12 H121 0.975 no
C13 C14 1.386(16) yes
C13 H131 0.979 no
C14 C15 1.392(16) yes
C14 H141 0.979 no
C15 C16 1.401(15) yes
C15 H151 0.979 no
C16 H161 0.979 no
C17 C18 1.324(14) yes
C17 H171 0.933 no
C18 H181 0.929 no
C19 O4 1.417(12) yes
C19 O5 1.373(12) yes
C19 H191 0.967 no
C19 H192 0.964 no
C20 O5 1.422(14) yes
C20 H201 0.961 no
C20 H202 0.959 no
C20 H203 0.960 no
C21 O1 1.19(2) yes
C22 O2 1.194(13) yes
C23 O3 1.20(2) yes
C1' C2' 1.353(13) yes
C1' C10' 1.410(13) yes
C2' C3' 1.425(14) yes
C2' O4' 1.387(11) yes
C3' C4' 1.340(14) yes
C3' H331 0.931 no
C4' C5' 1.383(14) yes
C4' H341 0.930 no
C5' C6' 1.420(15) yes
C5' C10' 1.444(14) yes
C6' C7' 1.331(15) yes
C6' H361 0.929 no
C7' C8' 1.395(16) yes
C7' H371 0.929 no
C8' C9' 1.385(15) yes
C8' H381 0.930 no
C9' C10' 1.411(14) yes
C9' H391 0.934 no
C19' O4' 1.418(12) yes
C19' O5' 1.389(14) yes
C19' H491 0.969 no
C19' H492 0.967 no
C20' O5' 1.400(15) yes
C20' H501 0.955 no
C20' H502 0.959 no
C20' H503 0.961 no
